data_4315896
loop_
_publ_author_name
'Jue-Chao Jiang'
'Zhao-Lian Chu'
'Wei Huang'
'Gang Wang'
'Xiao-Zeng You'

_publ_section_title
;
 Dinuclear Cadmium(II), Zinc(II), and Manganese(II), Trinuclear
 Nickel(II), and Pentanuclear Copper(II) Complexes with Novel Macrocyclic
 and Acyclic Schiff-Base Ligands Having Enantiopure or Racemic Camphoric
 Diamine Components
;
_journal_name_full 'Inorganic Chemistry'
_journal_page_first 5897
_journal_page_last 5911
_journal_paper_doi 10.1021/ic100349d
_journal_volume 49
_journal_year 2010
_chemical_formula_moiety 'C25 H39 Br3 Cd2 N4 O, C3 H7 N O'
_chemical_formula_sum 'C28 H46 Br3 Cd2 N5 O2'
_chemical_formula_weight 949.23
_chemical_name_systematic
; 
 ? 
;
_space_group_IT_number 15
_symmetry_cell_setting monoclinic
_symmetry_space_group_name_Hall '-C 2yc'
_symmetry_space_group_name_H-M 'C 1 2/c 1'
_atom_sites_solution_hydrogens geom
_atom_sites_solution_primary direct
_atom_sites_solution_secondary difmap
_audit_creation_method SHELXL-97
_cell_angle_alpha 90.00
_cell_angle_beta 119.18(3)
_cell_angle_gamma 90.00
_cell_formula_units_Z 8
_cell_length_a 38.131(8)
_cell_length_b 8.8737(18)
_cell_length_c 24.899(5)
_cell_measurement_reflns_used 10221
_cell_measurement_temperature 291(2)
_cell_measurement_theta_max 27.4835
_cell_measurement_theta_min 3.0177
_cell_volume 7356(3)
_computing_cell_refinement 'CrystalClear (Rigaku Corp., 2001)'
_computing_data_collection 'CrystalClear (Molecular Structure Corporation & Rigaku Corporation, 2001)'
_computing_data_reduction 'TEXSAN (Molecular Structure Corporation & Rigaku Corporation, 2000)'
_computing_molecular_graphics SHELXTL
_computing_publication_material SHELXTL
_computing_structure_refinement SHELXTL
_computing_structure_solution 'SHELXTL (BRUKER 2000)'
_diffrn_ambient_temperature 291(2)
_diffrn_detector_area_resol_mean 14.6199
_diffrn_measured_fraction_theta_full 0.989
_diffrn_measured_fraction_theta_max 0.989
_diffrn_measurement_device_type 'Rigaku Mercury CCD area-detector'
_diffrn_measurement_method '\f and \w scans'
_diffrn_radiation_monochromator graphite
_diffrn_radiation_source 'fine-focus sealed tube'
_diffrn_radiation_type MoK\a
_diffrn_radiation_wavelength 0.71073
_diffrn_reflns_av_R_equivalents 0.0809
_diffrn_reflns_av_sigmaI/netI 0.0531
_diffrn_reflns_limit_h_max 45
_diffrn_reflns_limit_h_min -45
_diffrn_reflns_limit_k_max 10
_diffrn_reflns_limit_k_min -10
_diffrn_reflns_limit_l_max 24
_diffrn_reflns_limit_l_min -29
_diffrn_reflns_number 31048
_diffrn_reflns_theta_full 25.00
_diffrn_reflns_theta_max 25.00
_diffrn_reflns_theta_min 3.33
_diffrn_standards_decay_% 0
_diffrn_standards_interval_count 0
_diffrn_standards_interval_time 0
_diffrn_standards_number 0
_exptl_absorpt_coefficient_mu 4.445
_exptl_absorpt_correction_T_max 0.6648
_exptl_absorpt_correction_T_min 0.6175
_exptl_absorpt_correction_type empirical
_exptl_absorpt_process_details '(REQAB, Jacobson, 1998)'
_exptl_crystal_colour 'dark brown'
_exptl_crystal_density_diffrn 1.714
_exptl_crystal_density_method 'not measured'
_exptl_crystal_description block
_exptl_crystal_F_000 3728
_exptl_crystal_size_max 0.12
_exptl_crystal_size_mid 0.10
_exptl_crystal_size_min 0.10
_refine_diff_density_max 0.849
_refine_diff_density_min -0.941
_refine_diff_density_rms 0.109
_refine_ls_extinction_method none
_refine_ls_goodness_of_fit_ref 1.179
_refine_ls_hydrogen_treatment constr
_refine_ls_matrix_type full
_refine_ls_number_parameters 369
_refine_ls_number_reflns 6434
_refine_ls_number_restraints 0
_refine_ls_restrained_S_all 1.179
_refine_ls_R_factor_all 0.0875
_refine_ls_R_factor_gt 0.0697
_refine_ls_shift/su_max 0.000
_refine_ls_shift/su_mean 0.000
_refine_ls_structure_factor_coef Fsqd
_refine_ls_weighting_details 'calc w=1/[\s^2^(Fo^2^)+(0.0517P)^2^+49.4176P] where P=(Fo^2^+2Fc^2^)/3'
_refine_ls_weighting_scheme calc
_refine_ls_wR_factor_gt 0.1501
_refine_ls_wR_factor_ref 0.1579
_reflns_number_gt 5355
_reflns_number_total 6434
_reflns_threshold_expression >2sigma(I)
_cod_data_source_file ic100349d_si_002_06.cif
_cod_data_source_block 6
_cod_database_code 4315896

loop_
_symmetry_equiv_pos_as_xyz
'x, y, z'
'-x, y, -z+1/2'
'x+1/2, y+1/2, z'
'-x+1/2, y+1/2, -z+1/2'
'-x, -y, -z'
'x, -y, z-1/2'
'-x+1/2, -y+1/2, -z'
'x+1/2, -y+1/2, z-1/2'

loop_
_atom_site_label
_atom_site_type_symbol
_atom_site_fract_x
_atom_site_fract_y
_atom_site_fract_z
_atom_site_U_iso_or_equiv
_atom_site_adp_type
_atom_site_occupancy
_atom_site_symmetry_multiplicity
_atom_site_calc_flag
_atom_site_refinement_flags
_atom_site_disorder_assembly
_atom_site_disorder_group
Cd1 Cd 0.129240(17) 1.12895(7) 0.04171(3) 0.0561(2) Uani 1 1 d . . .
Cd2 Cd 0.129857(18) 0.79349(7) 0.12497(3) 0.0574(2) Uani 1 1 d . . .
Br1 Br 0.17660(3) 0.86697(13) 0.07771(6) 0.0916(4) Uani 1 1 d . . .
Br2 Br 0.06177(3) 0.68807(13) 0.04541(6) 0.1050(4) Uani 1 1 d . . .
Br3 Br 0.18439(4) 1.32476(16) 0.07414(6) 0.1064(4) Uani 1 1 d . . .
C1 C 0.0955(2) 1.1201(8) 0.1383(3) 0.0483(17) Uani 1 1 d . . .
C2 C 0.0670(2) 1.2381(8) 0.1062(4) 0.0527(18) Uani 1 1 d . . .
C3 C 0.0489(3) 1.3124(10) 0.1345(4) 0.068(2) Uani 1 1 d . . .
H3 H 0.0304 1.3883 0.1132 0.081 Uiso 1 1 calc R . .
C4 C 0.0573(3) 1.2772(11) 0.1950(5) 0.074(3) Uani 1 1 d . . .
C5 C 0.0854(3) 1.1681(10) 0.2247(4) 0.068(2) Uani 1 1 d . . .
H5 H 0.0927 1.1477 0.2655 0.081 Uiso 1 1 calc R . .
C6 C 0.1039(3) 1.0858(9) 0.1980(4) 0.0557(19) Uani 1 1 d . . .
C7 C 0.0363(4) 1.3654(15) 0.2249(7) 0.122(5) Uani 1 1 d . . .
H7A H 0.0317 1.2994 0.2514 0.183 Uiso 1 1 calc R . .
H7B H 0.0111 1.4041 0.1934 0.183 Uiso 1 1 calc R . .
H7C H 0.0531 1.4475 0.2486 0.183 Uiso 1 1 calc R . .
C8 C 0.1336(3) 0.9761(10) 0.2374(4) 0.067(2) Uani 1 1 d . . .
H8 H 0.1420 0.9851 0.2792 0.081 Uiso 1 1 calc R . .
C9 C 0.1825(3) 0.7812(11) 0.2729(4) 0.078(3) Uani 1 1 d . . .
H9 H 0.1904 0.8306 0.3123 0.094 Uiso 1 1 calc R . .
C10 C 0.1701(3) 0.6166(11) 0.2752(4) 0.081(3) Uani 1 1 d . . .
C11 C 0.1836(3) 0.5279(10) 0.2344(4) 0.067(2) Uani 1 1 d . . .
C12 C 0.2227(3) 0.6057(12) 0.2478(6) 0.089(3) Uani 1 1 d . . .
H12A H 0.2268 0.6000 0.2123 0.107 Uiso 1 1 calc R . .
H12B H 0.2454 0.5586 0.2826 0.107 Uiso 1 1 calc R . .
C13 C 0.2183(3) 0.7716(11) 0.2626(5) 0.083(3) Uani 1 1 d . . .
H13A H 0.2424 0.8042 0.2992 0.099 Uiso 1 1 calc R . .
H13B H 0.2143 0.8362 0.2286 0.099 Uiso 1 1 calc R . .
C14 C 0.1246(3) 0.5952(12) 0.2543(6) 0.093(3) Uani 1 1 d . . .
H14A H 0.1173 0.6591 0.2785 0.140 Uiso 1 1 calc R . .
H14B H 0.1196 0.4919 0.2601 0.140 Uiso 1 1 calc R . .
H14C H 0.1088 0.6215 0.2117 0.140 Uiso 1 1 calc R . .
C15 C 0.1970(5) 0.5703(16) 0.3434(5) 0.125(5) Uani 1 1 d . . .
H15A H 0.2247 0.5899 0.3554 0.188 Uiso 1 1 calc R . .
H15B H 0.1936 0.4648 0.3480 0.188 Uiso 1 1 calc R . .
H15C H 0.1895 0.6274 0.3689 0.188 Uiso 1 1 calc R . .
C16 C 0.1889(4) 0.3588(10) 0.2457(6) 0.093(3) Uani 1 1 d . . .
H16A H 0.1639 0.3152 0.2386 0.140 Uiso 1 1 calc R . .
H16B H 0.2092 0.3402 0.2874 0.140 Uiso 1 1 calc R . .
H16C H 0.1968 0.3144 0.2181 0.140 Uiso 1 1 calc R . .
C17 C 0.0536(2) 1.2812(8) 0.0427(4) 0.0562(19) Uani 1 1 d . . .
H17 H 0.0303 1.3388 0.0239 0.067 Uiso 1 1 calc R . .
C18 C 0.0474(3) 1.2964(11) -0.0556(4) 0.074(2) Uani 1 1 d . . .
H18 H 0.0253 1.3635 -0.0619 0.089 Uiso 1 1 calc R . .
C19 C 0.0303(3) 1.1573(13) -0.0984(4) 0.085(3) Uani 1 1 d . . .
C20 C 0.0660(4) 1.1145(19) -0.1092(5) 0.119(5) Uani 1 1 d . . .
C21 C 0.0844(5) 1.267(3) -0.1115(7) 0.156(8) Uani 1 1 d . . .
H21A H 0.1132 1.2580 -0.0945 0.187 Uiso 1 1 calc R . .
H21B H 0.0728 1.3022 -0.1536 0.187 Uiso 1 1 calc R . .
C22 C 0.0749(4) 1.3769(15) -0.0739(6) 0.113(4) Uani 1 1 d . . .
H22A H 0.0994 1.4078 -0.0376 0.135 Uiso 1 1 calc R . .
H22B H 0.0618 1.4658 -0.0980 0.135 Uiso 1 1 calc R . .
C23 C 0.0160(4) 1.0315(13) -0.0726(6) 0.109(4) Uani 1 1 d . . .
H23A H 0.0380 0.9966 -0.0346 0.163 Uiso 1 1 calc R . .
H23B H 0.0060 0.9497 -0.1015 0.163 Uiso 1 1 calc R . .
H23C H -0.0050 1.0684 -0.0654 0.163 Uiso 1 1 calc R . .
C24 C -0.0057(4) 1.2144(19) -0.1597(5) 0.133(6) Uani 1 1 d . . .
H24A H -0.0173 1.1314 -0.1876 0.199 Uiso 1 1 calc R . .
H24B H 0.0036 1.2889 -0.1779 0.199 Uiso 1 1 calc R . .
H24C H -0.0256 1.2583 -0.1515 0.199 Uiso 1 1 calc R . .
C25 C 0.0534(6) 1.016(3) -0.1664(6) 0.235(14) Uani 1 1 d . . .
H25A H 0.0261 1.0391 -0.1963 0.353 Uiso 1 1 calc R . .
H25B H 0.0554 0.9119 -0.1551 0.353 Uiso 1 1 calc R . .
H25C H 0.0706 1.0365 -0.1835 0.353 Uiso 1 1 calc R . .
C26 C 0.1909(11) -0.015(3) 0.4409(13) 0.211(13) Uani 1 1 d . . .
H26 H 0.1907 -0.0845 0.4689 0.253 Uiso 1 1 calc R . .
C27 C 0.2293(7) 0.116(2) 0.3998(10) 0.192(9) Uani 1 1 d . . .
H27A H 0.2343 0.0443 0.3755 0.289 Uiso 1 1 calc R . .
H27B H 0.2513 0.1860 0.4182 0.289 Uiso 1 1 calc R . .
H27C H 0.2050 0.1701 0.3739 0.289 Uiso 1 1 calc R . .
C28 C 0.2616(12) 0.000(6) 0.4991(12) 0.49(4) Uani 1 1 d . . .
H28A H 0.2583 -0.0964 0.5139 0.733 Uiso 1 1 calc R . .
H28B H 0.2684 0.0742 0.5305 0.733 Uiso 1 1 calc R . .
H28C H 0.2827 -0.0071 0.4888 0.733 Uiso 1 1 calc R . .
N1 N 0.1499(2) 0.8677(8) 0.2226(3) 0.0687(19) Uani 1 1 d . . .
N2 N 0.1540(2) 0.5559(9) 0.1683(3) 0.075(2) Uani 1 1 d . . .
H2A H 0.1322 0.5002 0.1601 0.090 Uiso 1 1 calc R . .
H2B H 0.1647 0.5150 0.1465 0.090 Uiso 1 1 calc R . .
N3 N 0.06966(19) 1.2503(7) 0.0097(3) 0.0547(15) Uani 1 1 d . . .
N4 N 0.0978(3) 1.0328(12) -0.0554(4) 0.107(3) Uani 1 1 d . . .
H4A H 0.1172 1.0108 -0.0649 0.128 Uiso 1 1 calc R . .
H4B H 0.0870 0.9443 -0.0533 0.128 Uiso 1 1 calc R . .
N5 N 0.2254(6) 0.0405(18) 0.4463(6) 0.152(5) Uani 1 1 d . . .
O1 O 0.11375(16) 1.0482(6) 0.1124(2) 0.0567(13) Uani 1 1 d . . .
O2 O 0.1593(5) 0.031(3) 0.3965(7) 0.265(13) Uani 1 1 d . . .

loop_
_atom_site_aniso_label
_atom_site_aniso_U_11
_atom_site_aniso_U_22
_atom_site_aniso_U_33
_atom_site_aniso_U_23
_atom_site_aniso_U_13
_atom_site_aniso_U_12
Cd1 0.0532(3) 0.0695(4) 0.0472(3) 0.0016(3) 0.0257(3) 0.0020(3)
Cd2 0.0587(4) 0.0551(4) 0.0515(3) 0.0004(3) 0.0215(3) 0.0060(3)
Br1 0.0906(7) 0.0991(8) 0.1104(9) 0.0300(6) 0.0689(7) 0.0353(6)
Br2 0.0689(7) 0.0767(7) 0.1140(9) -0.0069(6) 0.0012(6) -0.0017(5)
Br3 0.0850(8) 0.1146(10) 0.1172(10) -0.0100(7) 0.0474(7) -0.0326(7)
C1 0.056(4) 0.044(4) 0.051(4) -0.010(3) 0.032(4) -0.008(3)
C2 0.050(4) 0.052(4) 0.064(5) -0.004(4) 0.034(4) -0.002(3)
C3 0.077(6) 0.059(5) 0.089(7) 0.003(4) 0.057(5) 0.008(4)
C4 0.085(6) 0.077(6) 0.093(7) -0.007(5) 0.069(6) -0.002(5)
C5 0.096(7) 0.064(5) 0.069(6) 0.004(4) 0.061(5) -0.004(5)
C6 0.069(5) 0.054(4) 0.054(5) -0.004(4) 0.038(4) -0.006(4)
C7 0.144(12) 0.129(10) 0.155(13) 0.012(9) 0.121(11) 0.039(9)
C8 0.092(6) 0.064(5) 0.048(5) -0.003(4) 0.036(5) -0.002(5)
C9 0.084(7) 0.078(6) 0.056(5) 0.008(4) 0.022(5) 0.008(5)
C10 0.093(7) 0.078(6) 0.063(6) 0.022(5) 0.031(5) 0.010(5)
C11 0.062(5) 0.062(5) 0.068(5) 0.017(4) 0.025(4) 0.014(4)
C12 0.067(6) 0.082(7) 0.107(8) 0.015(6) 0.034(6) 0.004(5)
C13 0.060(6) 0.074(6) 0.082(7) 0.010(5) 0.010(5) -0.007(5)
C14 0.102(8) 0.081(7) 0.132(10) 0.012(6) 0.084(8) 0.000(6)
C15 0.173(13) 0.128(10) 0.074(7) 0.044(7) 0.060(8) 0.063(10)
C16 0.103(8) 0.057(6) 0.123(9) 0.022(6) 0.057(7) 0.011(5)
C17 0.053(4) 0.044(4) 0.059(5) -0.001(3) 0.017(4) 0.003(3)
C18 0.076(6) 0.081(6) 0.053(5) 0.013(4) 0.022(4) 0.014(5)
C19 0.080(7) 0.106(8) 0.044(5) -0.007(5) 0.011(5) 0.030(6)
C20 0.127(11) 0.167(13) 0.040(5) -0.005(7) 0.023(6) 0.070(10)
C21 0.132(12) 0.27(2) 0.090(10) 0.078(13) 0.077(10) 0.076(14)
C22 0.123(10) 0.125(10) 0.087(8) 0.049(8) 0.049(8) 0.005(8)
C23 0.100(8) 0.080(7) 0.100(9) -0.027(6) 0.013(7) -0.011(6)
C24 0.107(9) 0.199(15) 0.047(6) -0.002(7) 0.002(6) 0.044(10)
C25 0.202(18) 0.36(3) 0.075(9) -0.069(14) 0.015(10) 0.15(2)
C26 0.33(4) 0.21(2) 0.20(3) 0.01(2) 0.21(3) -0.06(3)
C27 0.24(2) 0.177(19) 0.18(2) 0.019(15) 0.123(19) -0.031(16)
C28 0.40(5) 0.87(10) 0.114(18) 0.07(4) 0.07(3) 0.43(7)
N1 0.087(5) 0.053(4) 0.052(4) -0.002(3) 0.023(4) 0.002(4)
N2 0.072(5) 0.069(5) 0.080(5) 0.007(4) 0.033(4) 0.012(4)
N3 0.057(4) 0.056(4) 0.045(3) 0.001(3) 0.020(3) 0.005(3)
N4 0.104(7) 0.135(8) 0.061(5) -0.021(5) 0.025(5) 0.046(6)
N5 0.216(16) 0.161(12) 0.094(9) 0.003(8) 0.089(11) 0.015(12)
O1 0.068(3) 0.059(3) 0.051(3) 0.001(2) 0.036(3) 0.006(3)
O2 0.196(16) 0.48(4) 0.110(10) -0.003(15) 0.063(10) -0.11(2)

loop_
_atom_type_symbol
_atom_type_description
_atom_type_scat_dispersion_real
_atom_type_scat_dispersion_imag
_atom_type_scat_source
C C 0.0033 0.0016 'International Tables Vol C Tables 4.2.6.8 and 6.1.1.4'
H H 0.0000 0.0000 'International Tables Vol C Tables 4.2.6.8 and 6.1.1.4'
N N 0.0061 0.0033 'International Tables Vol C Tables 4.2.6.8 and 6.1.1.4'
O O 0.0106 0.0060 'International Tables Vol C Tables 4.2.6.8 and 6.1.1.4'
Br Br -0.2901 2.4595 'International Tables Vol C Tables 4.2.6.8 and 6.1.1.4'
Cd Cd -0.8075 1.2024 'International Tables Vol C Tables 4.2.6.8 and 6.1.1.4'

loop_
_geom_angle_atom_site_label_1
_geom_angle_atom_site_label_2
_geom_angle_atom_site_label_3
_geom_angle
_geom_angle_site_symmetry_1
_geom_angle_site_symmetry_3
_geom_angle_publ_flag
O1 Cd1 N4 120.8(3) . . ?
O1 Cd1 N3 80.0(2) . . ?
N4 Cd1 N3 83.5(3) . . ?
O1 Cd1 Br3 117.79(14) . . ?
N4 Cd1 Br3 121.3(3) . . ?
N3 Cd1 Br3 108.55(17) . . ?
O1 Cd1 Br1 81.88(14) . . ?
N4 Cd1 Br1 87.3(2) . . ?
N3 Cd1 Br1 151.53(17) . . ?
Br3 Cd1 Br1 99.27(5) . . ?
N1 Cd2 O1 77.9(2) . . ?
N1 Cd2 N2 85.2(3) . . ?
O1 Cd2 N2 163.0(2) . . ?
N1 Cd2 Br2 128.6(2) . . ?
O1 Cd2 Br2 98.61(14) . . ?
N2 Cd2 Br2 92.90(19) . . ?
N1 Cd2 Br1 117.2(2) . . ?
O1 Cd2 Br1 83.77(13) . . ?
N2 Cd2 Br1 103.1(2) . . ?
Br2 Cd2 Br1 113.26(5) . . ?
Cd2 Br1 Cd1 83.02(3) . . ?
O1 C1 C6 121.0(7) . . ?
O1 C1 C2 121.0(7) . . ?
C6 C1 C2 118.0(7) . . ?
C3 C2 C1 119.8(7) . . ?
C3 C2 C17 115.7(7) . . ?
C1 C2 C17 124.4(7) . . ?
C2 C3 C4 122.1(8) . . ?
C2 C3 H3 119.0 . . ?
C4 C3 H3 119.0 . . ?
C5 C4 C3 116.4(8) . . ?
C5 C4 C7 123.5(9) . . ?
C3 C4 C7 120.0(10) . . ?
C4 C5 C6 124.2(8) . . ?
C4 C5 H5 117.9 . . ?
C6 C5 H5 117.9 . . ?
C5 C6 C1 119.3(8) . . ?
C5 C6 C8 116.1(7) . . ?
C1 C6 C8 124.4(7) . . ?
C4 C7 H7A 109.5 . . ?
C4 C7 H7B 109.5 . . ?
H7A C7 H7B 109.5 . . ?
C4 C7 H7C 109.5 . . ?
H7A C7 H7C 109.5 . . ?
H7B C7 H7C 109.5 . . ?
N1 C8 C6 129.2(8) . . ?
N1 C8 H8 115.4 . . ?
C6 C8 H8 115.4 . . ?
N1 C9 C13 110.0(8) . . ?
N1 C9 C10 112.1(8) . . ?
C13 C9 C10 105.8(8) . . ?
N1 C9 H9 109.6 . . ?
C13 C9 H9 109.6 . . ?
C10 C9 H9 109.6 . . ?
C9 C10 C15 103.9(9) . . ?
C9 C10 C11 104.5(8) . . ?
C15 C10 C11 109.1(8) . . ?
C9 C10 C14 114.4(8) . . ?
C15 C10 C14 111.5(10) . . ?
C11 C10 C14 112.9(9) . . ?
N2 C11 C16 109.1(8) . . ?
N2 C11 C12 107.3(8) . . ?
C16 C11 C12 112.2(8) . . ?
N2 C11 C10 108.8(7) . . ?
C16 C11 C10 115.8(8) . . ?
C12 C11 C10 103.1(8) . . ?
C11 C12 C13 105.9(8) . . ?
C11 C12 H12A 110.5 . . ?
C13 C12 H12A 110.5 . . ?
C11 C12 H12B 110.5 . . ?
C13 C12 H12B 110.5 . . ?
H12A C12 H12B 108.7 . . ?
C9 C13 C12 107.8(8) . . ?
C9 C13 H13A 110.1 . . ?
C12 C13 H13A 110.1 . . ?
C9 C13 H13B 110.1 . . ?
C12 C13 H13B 110.1 . . ?
H13A C13 H13B 108.5 . . ?
C10 C14 H14A 109.5 . . ?
C10 C14 H14B 109.5 . . ?
H14A C14 H14B 109.5 . . ?
C10 C14 H14C 109.5 . . ?
H14A C14 H14C 109.5 . . ?
H14B C14 H14C 109.5 . . ?
C10 C15 H15A 109.5 . . ?
C10 C15 H15B 109.5 . . ?
H15A C15 H15B 109.5 . . ?
C10 C15 H15C 109.5 . . ?
H15A C15 H15C 109.5 . . ?
H15B C15 H15C 109.5 . . ?
C11 C16 H16A 109.5 . . ?
C11 C16 H16B 109.5 . . ?
H16A C16 H16B 109.5 . . ?
C11 C16 H16C 109.5 . . ?
H16A C16 H16C 109.5 . . ?
H16B C16 H16C 109.5 . . ?
N3 C17 C2 128.4(7) . . ?
N3 C17 H17 115.8 . . ?
C2 C17 H17 115.8 . . ?
N3 C18 C22 110.6(8) . . ?
N3 C18 C19 111.0(7) . . ?
C22 C18 C19 106.9(10) . . ?
N3 C18 H18 109.4 . . ?
C22 C18 H18 109.4 . . ?
C19 C18 H18 109.4 . . ?
C23 C19 C18 114.3(8) . . ?
C23 C19 C20 114.7(11) . . ?
C18 C19 C20 101.7(10) . . ?
C23 C19 C24 109.1(11) . . ?
C18 C19 C24 106.8(9) . . ?
C20 C19 C24 109.7(9) . . ?
N4 C20 C25 108.0(11) . . ?
N4 C20 C21 106.2(12) . . ?
C25 C20 C21 114.1(16) . . ?
N4 C20 C19 111.2(10) . . ?
C25 C20 C19 113.1(13) . . ?
C21 C20 C19 104.0(11) . . ?
C22 C21 C20 107.1(10) . . ?
C22 C21 H21A 110.3 . . ?
C20 C21 H21A 110.3 . . ?
C22 C21 H21B 110.3 . . ?
C20 C21 H21B 110.3 . . ?
H21A C21 H21B 108.6 . . ?
C18 C22 C21 107.0(12) . . ?
C18 C22 H22A 110.3 . . ?
C21 C22 H22A 110.3 . . ?
C18 C22 H22B 110.3 . . ?
C21 C22 H22B 110.3 . . ?
H22A C22 H22B 108.6 . . ?
C19 C23 H23A 109.5 . . ?
C19 C23 H23B 109.5 . . ?
H23A C23 H23B 109.5 . . ?
C19 C23 H23C 109.5 . . ?
H23A C23 H23C 109.5 . . ?
H23B C23 H23C 109.5 . . ?
C19 C24 H24A 109.5 . . ?
C19 C24 H24B 109.5 . . ?
H24A C24 H24B 109.5 . . ?
C19 C24 H24C 109.5 . . ?
H24A C24 H24C 109.5 . . ?
H24B C24 H24C 109.5 . . ?
C20 C25 H25A 109.5 . . ?
C20 C25 H25B 109.5 . . ?
H25A C25 H25B 109.5 . . ?
C20 C25 H25C 109.5 . . ?
H25A C25 H25C 109.5 . . ?
H25B C25 H25C 109.5 . . ?
O2 C26 N5 116(2) . . ?
O2 C26 H26 121.9 . . ?
N5 C26 H26 121.9 . . ?
N5 C27 H27A 109.5 . . ?
N5 C27 H27B 109.5 . . ?
H27A C27 H27B 109.5 . . ?
N5 C27 H27C 109.5 . . ?
H27A C27 H27C 109.5 . . ?
H27B C27 H27C 109.5 . . ?
N5 C28 H28A 109.5 . . ?
N5 C28 H28B 109.5 . . ?
H28A C28 H28B 109.5 . . ?
N5 C28 H28C 109.5 . . ?
H28A C28 H28C 109.5 . . ?
H28B C28 H28C 109.5 . . ?
C8 N1 C9 117.9(8) . . ?
C8 N1 Cd2 124.4(6) . . ?
C9 N1 Cd2 117.5(6) . . ?
C11 N2 Cd2 125.0(6) . . ?
C11 N2 H2A 106.1 . . ?
Cd2 N2 H2A 106.1 . . ?
C11 N2 H2B 106.1 . . ?
Cd2 N2 H2B 106.1 . . ?
H2A N2 H2B 106.3 . . ?
C17 N3 C18 116.9(7) . . ?
C17 N3 Cd1 126.0(5) . . ?
C18 N3 Cd1 117.1(5) . . ?
C20 N4 Cd1 123.4(7) . . ?
C20 N4 H4A 106.5 . . ?
Cd1 N4 H4A 106.5 . . ?
C20 N4 H4B 106.5 . . ?
Cd1 N4 H4B 106.5 . . ?
H4A N4 H4B 106.5 . . ?
C26 N5 C27 125.7(19) . . ?
C26 N5 C28 117(3) . . ?
C27 N5 C28 116(3) . . ?
C1 O1 Cd1 129.5(5) . . ?
C1 O1 Cd2 124.8(4) . . ?
Cd1 O1 Cd2 105.3(2) . . ?

loop_
_geom_bond_atom_site_label_1
_geom_bond_atom_site_label_2
_geom_bond_distance
_geom_bond_site_symmetry_2
_geom_bond_publ_flag
Cd1 O1 2.230(5) . ?
Cd1 N4 2.278(8) . ?
Cd1 N3 2.278(6) . ?
Cd1 Br3 2.5372(14) . ?
Cd1 Br1 2.8089(13) . ?
Cd2 N1 2.262(7) . ?
Cd2 O1 2.323(5) . ?
Cd2 N2 2.343(7) . ?
Cd2 Br2 2.5544(15) . ?
Cd2 Br1 2.6516(13) . ?
C1 O1 1.322(8) . ?
C1 C6 1.393(10) . ?
C1 C2 1.438(11) . ?
C2 C3 1.373(11) . ?
C2 C17 1.456(11) . ?
C3 C4 1.412(13) . ?
C3 H3 0.9300 . ?
C4 C5 1.364(13) . ?
C4 C7 1.545(13) . ?
C5 C6 1.388(11) . ?
C5 H5 0.9300 . ?
C6 C8 1.452(12) . ?
C7 H7A 0.9600 . ?
C7 H7B 0.9600 . ?
C7 H7C 0.9600 . ?
C8 N1 1.293(11) . ?
C8 H8 0.9300 . ?
C9 N1 1.479(11) . ?
C9 C13 1.509(14) . ?
C9 C10 1.545(14) . ?
C9 H9 0.9800 . ?
C10 C15 1.551(14) . ?
C10 C11 1.556(14) . ?
C10 C14 1.564(15) . ?
C11 N2 1.494(11) . ?
C11 C16 1.521(12) . ?
C11 C12 1.526(13) . ?
C12 C13 1.546(14) . ?
C12 H12A 0.9700 . ?
C12 H12B 0.9700 . ?
C13 H13A 0.9700 . ?
C13 H13B 0.9700 . ?
C14 H14A 0.9600 . ?
C14 H14B 0.9600 . ?
C14 H14C 0.9600 . ?
C15 H15A 0.9600 . ?
C15 H15B 0.9600 . ?
C15 H15C 0.9600 . ?
C16 H16A 0.9600 . ?
C16 H16B 0.9600 . ?
C16 H16C 0.9600 . ?
C17 N3 1.273(10) . ?
C17 H17 0.9300 . ?
C18 N3 1.478(10) . ?
C18 C22 1.510(15) . ?
C18 C19 1.552(14) . ?
C18 H18 0.9800 . ?
C19 C23 1.516(16) . ?
C19 C20 1.557(17) . ?
C19 C24 1.558(13) . ?
C20 N4 1.484(14) . ?
C20 C25 1.533(18) . ?
C20 C21 1.54(2) . ?
C21 C22 1.51(2) . ?
C21 H21A 0.9700 . ?
C21 H21B 0.9700 . ?
C22 H22A 0.9700 . ?
C22 H22B 0.9700 . ?
C23 H23A 0.9600 . ?
C23 H23B 0.9600 . ?
C23 H23C 0.9600 . ?
C24 H24A 0.9600 . ?
C24 H24B 0.9600 . ?
C24 H24C 0.9600 . ?
C25 H25A 0.9600 . ?
C25 H25B 0.9600 . ?
C25 H25C 0.9600 . ?
C26 O2 1.24(3) . ?
C26 N5 1.35(3) . ?
C26 H26 0.9300 . ?
C27 N5 1.41(2) . ?
C27 H27A 0.9600 . ?
C27 H27B 0.9600 . ?
C27 H27C 0.9600 . ?
C28 N5 1.41(3) . ?
C28 H28A 0.9600 . ?
C28 H28B 0.9600 . ?
C28 H28C 0.9600 . ?
N2 H2A 0.9000 . ?
N2 H2B 0.9000 . ?
N4 H4A 0.9000 . ?
N4 H4B 0.9000 . ?
